data_2005958
loop_
_publ_author_name
'Zavalij, P. Y.'
'Chirayil, T.'
'Whittingham, M. S.'
'Pecharsky, V. K.'
'Jacobson, R. A.'

_publ_section_title
;
 A New Decavanadate with Mixed Cations,
 [Li(H~2~O)~4~]~2~[N(CH~3~)~4~]~4~[V~10~O~28~].4H~2~O
;
_journal_issue 2
_journal_name_full 'Acta Crystallographica Section C'
_journal_page_first 170
_journal_page_last 171
_journal_paper_doi 10.1107/S0108270196013480
_journal_volume 53
_journal_year 1997
_chemical_formula_iupac '(C4 H12 N)4 [Li (H2 O)4 ]2 [V10 O28],4H2 O'
_chemical_formula_moiety '[Li (H2 O)4 ]2 [N (C H3)4 ]4 [V10 O28],4H2 O'
_chemical_formula_structural '(V10 O28)(H2 O)12 (H12 C4 N)4 (Li)2'
_chemical_formula_sum 'C16 H72 Li2 N4 O40 V10'
_chemical_formula_weight 1484.20
_chemical_name_systematic
;
bis(lithium) tetris(tetramethylammonium) decavandadate dodecahydrate
;
_space_group_IT_number 2
_symmetry_cell_setting triclinic
_symmetry_space_group_name_Hall '-P 1'
_symmetry_space_group_name_H-M 'P -1'
_cell_angle_alpha 103.991(7)
_cell_angle_beta 99.233(9)
_cell_angle_gamma 106.523(8)
_cell_formula_units_Z 1
_cell_length_a 11.187(1)
_cell_length_b 11.284(1)
_cell_length_c 11.5771(8)
_cell_measurement_reflns_used 46
_cell_measurement_temperature 293
_cell_measurement_theta_max 15
_cell_measurement_theta_min 14
_cell_volume 1317.6(2)
_computing_cell_refinement 'Siemens P4 software'
_computing_data_collection 'Siemens P4 software'
_computing_data_reduction 'Siemens P4 software'
_computing_molecular_graphics 'ZORTEP (Zsolnai, 1995) and POLIEDRI (Pilati, 1990)'
_computing_structure_refinement CSD
_computing_structure_solution 'CSD (Akselrud et al., 1993)'
_diffrn_ambient_temperature 293
_diffrn_measurement_device 'Siemens P4'
_diffrn_measurement_method \w/2\q
_diffrn_radiation_monochromator graphite
_diffrn_radiation_source xray_tube
_diffrn_radiation_type MoK\a
_diffrn_radiation_wavelength 0.71073
_diffrn_reflns_av_R_equivalents .044
_diffrn_reflns_av_sigmaI/netI .062
_diffrn_reflns_limit_h_max 16
_diffrn_reflns_limit_h_min 0
_diffrn_reflns_limit_k_max 15
_diffrn_reflns_limit_k_min -16
_diffrn_reflns_limit_l_max 17
_diffrn_reflns_limit_l_min -17
_diffrn_reflns_number 9831
_diffrn_reflns_theta_max 32.5
_diffrn_reflns_theta_min 1.0
_diffrn_standards_decay_% 2
_diffrn_standards_interval_count 97
_diffrn_standards_number 3
_exptl_absorpt_coefficient_mu 1.896
_exptl_absorpt_correction_T_max 0.86
_exptl_absorpt_correction_T_min 0.65
_exptl_absorpt_correction_type 'refdelf (Walker & Stuart, 1983)'
_exptl_crystal_colour orange
_exptl_crystal_density_diffrn 1.870
_exptl_crystal_density_meas ?
_exptl_crystal_description prism
_exptl_crystal_F_000 752
_exptl_crystal_size_max 0.30
_exptl_crystal_size_mid 0.25
_exptl_crystal_size_min 0.08
_refine_diff_density_max .65
_refine_diff_density_min -.6
_refine_ls_extinction_method none
_refine_ls_goodness_of_fit_obs 1.24
_refine_ls_hydrogen_treatment 'refall except those of water'
_refine_ls_matrix_type fullcycle
_refine_ls_number_constraints 0
_refine_ls_number_parameters 411
_refine_ls_number_reflns 6160
_refine_ls_number_restraints 0
_refine_ls_R_factor_obs .052
_refine_ls_shift/esd_max .01
_refine_ls_structure_factor_coef F
_refine_ls_weighting_details 'w = 1/[\s^2^(F)+0.001F^2^]'
_refine_ls_weighting_scheme calc
_refine_ls_wR_factor_obs .058
_reflns_number_observed 6160
_reflns_number_total 9413
_reflns_observed_criterion >2sigma(I)
_cod_data_source_file ta1131.cif
_cod_data_source_block litmadec
_cod_depositor_comments
;
The following automatic conversions were performed:

'_exptl_crystal_density_meas' value 'not measured' was changed to '?'
- the value is perceived as not measured.

Automatic conversion script
Id: cif_fix_values 3008 2015-01-20 13:52:24Z robertas 

The following automatic conversions were performed:

'_refine_ls_weighting_scheme' value '1/[\s^2^(F)+0.001F^2^]' was
changed to 'calc'. New tag '_refine_ls_weighting_details' was
created. The value of the new tag was set to 'w =
1/[\s^2^(F)+0.001F^2^]'.

Automatic conversion script
Id: cif_fix_values 3143 2015-03-26 13:38:13Z robertas 
;
_cod_original_cell_volume 1317.7(2)
_cod_original_formula_sum 'C16 H72 N4 O40 Li2 V10'
_cod_database_code 2005958

loop_
_symmetry_equiv_pos_as_xyz
x,y,z
-x,-y,-z

loop_
_atom_site_aniso_label
_atom_site_aniso_U_11
_atom_site_aniso_U_12
_atom_site_aniso_U_13
_atom_site_aniso_U_22
_atom_site_aniso_U_23
_atom_site_aniso_U_33
_atom_site_aniso_type_symbol
V1 .0277(3) .0073(2) .0053(2) .0244(3) .0084(2) .0191(2) V
V2 .0274(3) .0062(2) .0075(2) .0211(2) .0087(2) .0228(2) V
V3 .0301(3) .0104(2) .0089(2) .0229(2) .0040(2) .0243(2) V
V4 .0209(3) .0039(2) .0010(2) .0263(3) .0050(2) .0264(3) V
V5 .0214(3) .0070(2) .0072(2) .0222(2) .0065(2) .0228(2) V
O1 .046(2) .0101(12) .0099(11) .0357(13) .0158(10) .0270(11) O
O2 .043(2) .0071(11) .0106(11) .0296(12) .0164(10) .0318(12) O
O3 .049(2) .0193(12) .0146(12) .0309(12) .0036(10) .0369(13) O
O4 .0277(14) .0040(12) -.0033(12) .0429(15) .0076(12) .0418(15) O
O5 .0348(14) .0083(10) .0109(10) .0252(10) .0054(8) .0220(10) O
O6 .0288(13) .0056(10) -.0007(9) .0264(11) .0063(9) .0251(11) O
O7 .0322(13) .0098(10) .0072(10) .0217(10) .0071(8) .0262(11) O
O8 .0271(13) .0047(9) .0057(10) .0251(11) .0076(9) .0274(11) O
O9 .0308(13) .0039(9) .0046(10) .0221(10) .0017(8) .0249(11) O
O10 .0296(13) .0120(10) .0088(10) .0264(11) .0065(9) .0296(11) O
O11 .0255(13) .0099(10) .0031(10) .0293(11) .0078(9) .0296(11) O
O12 .0271(12) .0089(9) .0061(9) .0232(10) .0066(8) .0223(10) O
O13 .0274(12) .0080(9) .0041(9) .0214(10) .0075(8) .0217(10) O
O14 .0244(12) .0068(9) .0035(9) .0206(10) .0054(8) .0204(10) O
N1 .035(2) .0141(13) .0089(13) .0260(13) .0112(12) .040(2) N
C11 .060(3) .024(2) .008(2) .049(2) .011(2) .039(2) C
C12 .051(3) .027(2) .025(2) .054(3) .026(2) .061(3) C
C13 .048(3) .027(2) .007(3) .050(3) .026(2) .061(3) C
C14 .047(3) .005(2) -.003(3) .029(2) .011(2) .069(3) C
N2 .038(2) .002(2) .0072(14) .046(2) .0052(14) .030(2) N
C21 .065(3) .010(2) .013(2) .054(3) .009(2) .042(2) C
C22 .057(3) -.016(3) .004(2) .061(3) .014(2) .048(3) C
C23 .068(4) -.012(3) .004(2) .076(4) .005(2) .030(2) C
C24 .067(5) .038(4) .013(4) .085(5) .016(4) .085(5) C
Li .111(13) .029(12) -.002(9) .180(17) .051(11) .109(11) Li
Ow1 .065(3) .033(2) -.008(2) .111(3) .022(2) .056(2) O
Ow2 .045(2) .029(2) .022(2) .114(3) .039(2) .050(2) O
Ow3 .089(4) -.006(3) .055(3) .160(5) -.008(3) .097(4) O
Ow4 .123(5) .066(4) .123(6) .136(5) .151(6) .356(11) O

loop_
_atom_site_label
_atom_site_fract_x
_atom_site_fract_y
_atom_site_fract_z
_atom_site_U_iso_or_equiv
_atom_site_thermal_displace_type
_atom_site_type_symbol
V1 .46120(6) .49587(5) .25993(5) .0238(2) Uij V
V2 .38679(6) .25890(5) .51662(5) .0236(2) Uij V
V3 .47658(6) .22843(5) .27445(5) .0258(2) Uij V
V4 .22629(6) .28557(5) .28492(5) .0266(2) Uij V
V5 .63252(5) .46621(5) .49777(5) .0221(2) Uij V
O1 .4940(3) .5817(2) .1687(2) .0356(10) Uij O
O2 .3556(3) .1747(2) .6083(2) .0346(10) Uij O
O3 .5160(3) .1176(2) .1908(2) .0384(10) Uij O
O4 .0792(3) .2243(3) .2096(2) .0416(10) Uij O
O5 .5105(2) .3568(2) .1980(2) .0276(8) Uij O
O6 .2931(2) .4103(2) .2047(2) .0288(8) Uij O
O7 .4424(2) .1627(2) .4053(2) .0266(8) Uij O
O8 .2260(2) .2168(2) .4148(2) .0276(8) Uij O
O9 .3030(2) .1796(2) .2086(2) .0283(8) Uij O
O10 .6485(2) .3395(2) .3955(2) .0281(8) Uij O
O11 .2205(2) .4474(2) .4116(2) .0286(9) Uij O
O12 .6343(2) .5747(2) .3874(2) .0241(8) Uij O
O13 .4352(2) .6250(2) .3960(2) .0236(8) Uij O
O14 .4343(2) .3963(2) .4051(2) .0224(7) Uij O
N1 .7562(3) .1848(3) .6991(3) .0325(11) Uij N
C11 .7088(5) .1354(4) .5630(4) .049(2) Uij C
C12 .6430(5) .1630(4) .7537(4) .051(2) Uij C
C13 .8374(6) .1124(5) .7419(5) .050(2) Uij C
C14 .8312(5) .3262(4) .7376(6) .053(2) Uij C
H111 .657(5) .045(4) .542(4) .053(13) Uiso H
H112 .779(4) .142(4) .523(4) .050(13) Uiso H
H113 .666(5) .185(4) .549(4) .057(14) Uiso H
H121 .677(4) .198(4) .837(4) .035(11) Uiso H
H122 .584(5) .072(5) .718(5) .077(17) Uiso H
H123 .604(6) .204(5) .728(5) .083(18) Uiso H
H131 .783(4) .021(4) .721(4) .045(12) Uiso H
H132 .871(4) .150(4) .825(4) .039(12) Uiso H
H133 .896(5) .129(5) .712(5) .057(17) Uiso H
H141 .873(6) .354(5) .815(5) .065(17) Uiso H
H142 .921(6) .338(5) .717(5) .072(17) Uiso H
H143 .777(4) .374(4) .720(4) .044(12) Uiso H
N2 .7601(3) -.0367(3) .1284(3) .0422(13) Uij N
C21 .7536(5) .0531(5) .0544(4) .057(2) Uij C
C22 .6314(5) -.1386(5) .0962(5) .065(2) Uij C
C23 .7932(7) .0392(7) .2609(4) .069(2) Uij C
C24 .8597(8) -.0922(9) .0997(8) .079(4) Uij C
H211 .701(7) .093(6) .090(6) .112(23) Uiso H
H212 .738(5) .005(5) -.026(5) .066(15) Uiso H
H213 .836(5) .132(5) .074(5) .072(16) Uiso H
H221 .617(5) -.181(5) .009(5) .074(16) Uiso H
H222 .649(5) -.191(5) .145(5) .073(16) Uiso H
H223 .556(5) -.111(5) .113(5) .071(16) Uiso H
H231 .879(5) .112(5) .270(5) .066(16) Uiso H
H232 .801(6) -.024(5) .302(5) .078(19) Uiso H
H233 .702(7) .073(7) .269(6) .117(26) Uiso H
H241 .938(7) -.022(7) .123(6) .099(25) Uiso H
H242 .833(6) -.148(6) .013(6) .095(22) Uiso H
H243 .856(7) -.141(6) .149(6) .092(25) Uiso H
Li .177(2) .505(2) .8909(15) .140(10) Uij Li
Ow1 .1143(4) .3952(4) .9986(3) .080(2) Uij O
Hw11 0.020 0.376 1.042 .10 Uiso H
Hw12 0.174 0.414 1.060 .10 Uiso H
Ow2 .3466(3) .6195(4) .9673(3) .065(2) Uij O
Hw21 0.335 0.561 0.985 .10 Uiso H
Hw22 0.397 0.636 0.897 .10 Uiso H
Ow3 .1716(5) .3774(6) .7305(5) .131(3) Uij O
Hw31 0.118 0.334 0.664 .10 Uiso H
Hw32 0.180 0.309 0.769 .10 Uiso H
Ow4 .0814(7) .6110(6) .8844(9) .178(5) Uij O
Hw41 0.133 0.683 0.945 .10 Uiso H
Hw42 0.075 0.599 0.806 .10 Uiso H
Ow5 .9742(5) .8381(10) .4793(5) .246(6) Uiso O
Hw51 0.953 0.928 0.514 .10 Uiso H
Hw52 0.962 0.748 0.490 .10 Uiso H
Ow6 .0885(7) .6123(7) .6226(9) .209(6) Uiso O
Hw61 0.047 0.535 0.631 .10 Uiso H
Hw62 0.061 0.620 0.559 .10 Uiso H

loop_
_atom_type_symbol
_atom_type_scat_dispersion_real
_atom_type_scat_dispersion_imag
_atom_type_scat_source
C .002 .002 International_Tables_Vol_IV_Table_2.3.1
H 0 0 International_Tables_Vol_IV_Table_2.3.1
N .004 .003 International_Tables_Vol_IV_Table_2.3.1
O .008 .006 International_Tables_Vol_IV_Table_2.3.1
Li 0 0 International_Tables_Vol_IV_Table_2.3.1
V .267 .53 International_Tables_Vol_IV_Table_2.3.1

loop_
_geom_angle_atom_site_label_1
_geom_angle_atom_site_label_2
_geom_angle_atom_site_label_3
_geom_angle_site_symmetry_1
_geom_angle_site_symmetry_3
_geom_angle
_geom_angle_publ_flag
O1 V1 O5 . . 102.56(14) no
O1 V1 O6 . . 104.32(14) no
O1 V1 O12 . . 98.53(13) no
O1 V1 O13 . . 100.23(13) no
O1 V1 O14 . . 173.02(14) no
O5 V1 O6 . . 95.66(13) no
O5 V1 O12 . . 87.78(11) no
O5 V1 O13 . . 153.25(12) no
O5 V1 O14 . . 80.33(11) no
O6 V1 O12 . . 155.50(13) no
O6 V1 O13 . . 92.08(12) no
O6 V1 O14 . . 81.55(11) no
O12 V1 O13 . . 75.09(10) no
O12 V1 O14 . . 75.11(10) no
O13 V1 O14 . . 75.53(10) no
O2 V2 O7 . . 103.91(14) no
O2 V2 O8 . . 101.97(14) no
O2 V2 O12 . 2_666 99.27(13) no
O2 V2 O13 . 2_666 100.59(13) no
O2 V2 O14 . . 173.79(14) no
O7 V2 O8 . . 94.66(12) no
O7 V2 O12 . 2_666 155.34(13) no
O7 V2 O13 . 2_666 91.94(12) no
O7 V2 O14 . . 81.66(11) no
O8 V2 O12 . 2_666 88.61(11) no
O8 V2 O13 . 2_666 154.19(12) no
O8 V2 O14 . . 80.09(10) no
O12 V2 O13 2_666 2_666 75.48(10) no
O12 V2 O14 2_666 . 74.84(10) no
O13 V2 O14 2_666 . 76.23(10) no
O3 V3 O5 . . 102.47(14) no
O3 V3 O7 . . 102.10(14) no
O3 V3 O9 . . 102.96(14) no
O3 V3 O10 . . 101.18(14) no
O3 V3 O14 . . 175.85(14) no
O5 V3 O7 . . 154.50(13) no
O5 V3 O9 . . 91.35(12) no
O5 V3 O10 . . 84.80(12) no
O5 V3 O14 . . 77.59(10) no
O7 V3 O9 . . 89.72(12) no
O7 V3 O10 . . 83.87(11) no
O7 V3 O14 . . 77.41(10) no
O9 V3 O10 . . 155.82(13) no
O9 V3 O14 . . 81.17(10) no
O10 V3 O14 . . 74.68(10) no
O4 V4 O6 . . 101.07(14) no
O4 V4 O8 . . 102.68(15) no
O4 V4 O9 . . 104.40(15) no
O4 V4 O11 . . 100.21(14) no
O4 V4 O14 . . 173.20(14) no
O6 V4 O8 . . 154.33(13) no
O6 V4 O9 . . 90.73(12) no
O6 V4 O11 . . 82.40(11) no
O6 V4 O14 . . 77.05(10) no
O8 V4 O9 . . 92.66(12) no
O8 V4 O11 . . 83.97(11) no
O8 V4 O14 . . 78.23(10) no
O9 V4 O11 . . 155.29(13) no
O9 V4 O14 . . 82.23(11) no
O11 V4 O14 . . 73.11(10) no
O10 V5 O11 . 2_666 106.37(14) no
O10 V5 O12 . . 95.82(12) no
O10 V5 O13 . 2_666 97.58(12) no
O10 V5 O14 . . 87.59(12) no
O10 V5 O14 . 2_666 165.41(13) no
O11 V5 O12 2_666 . 96.45(12) no
O11 V5 O13 2_666 2_666 98.88(13) no
O11 V5 O14 2_666 . 165.87(13) no
O11 V5 O14 2_666 2_666 88.09(12) no
O12 V5 O13 . 2_666 155.87(12) no
O12 V5 O14 . . 79.56(10) no
O12 V5 O14 . 2_666 80.30(10) no
O13 V5 O14 2_666 . 81.06(10) no
O13 V5 O14 2_666 2_666 81.70(10) no
O14 V5 O14 . 2_666 77.89(10) no
C11 N1 C12 . . 108.4(4) no
C11 N1 C13 . . 110.1(4) no
C11 N1 C14 . . 109.6(4) no
C12 N1 C13 . . 108.5(4) no
C12 N1 C14 . . 109.8(4) no
C13 N1 C14 . . 110.4(4) no
N1 C11 H111 . . 107.(3) no
N1 C11 H112 . . 112.(3) no
N1 C11 H113 . . 102.(3) no
H111 C11 H112 . . 109.(4) no
H111 C11 H113 . . 114.(4) no
H112 C11 H113 . . 113.(4) no
N1 C12 H121 . . 105.(3) no
N1 C12 H122 . . 111.(3) no
N1 C12 H123 . . 104.(4) no
H121 C12 H122 . . 121.(4) no
H121 C12 H123 . . 111.(5) no
H122 C12 H123 . . 104.(6) no
N1 C13 H131 . . 108.(3) no
N1 C13 H132 . . 108.(3) no
N1 C13 H133 . . 104.(4) no
H131 C13 H132 . . 113.(4) no
H131 C13 H133 . . 118.(5) no
H132 C13 H133 . . 106.(5) no
N1 C14 H141 . . 111.(4) no
N1 C14 H142 . . 109.(3) no
N1 C14 H143 . . 111.(3) no
H141 C14 H142 . . 86.(5) no
H141 C14 H143 . . 112.(5) no
H142 C14 H143 . . 125.(4) no
C21 N2 C22 . . 108.4(4) no
C21 N2 C23 . . 108.2(4) no
C21 N2 C24 . . 107.7(5) no
C22 N2 C23 . . 109.5(4) no
C22 N2 C24 . . 111.8(5) no
C23 N2 C24 . . 111.2(5) no
N2 C21 H211 . . 100.(5) no
N2 C21 H212 . . 106.(3) no
N2 C21 H213 . . 115.(3) no
H211 C21 H212 . . 127.(6) no
H211 C21 H213 . . 101.(6) no
H212 C21 H213 . . 108.(5) no
N2 C22 H221 . . 104.(3) no
N2 C22 H222 . . 100.(3) no
N2 C22 H223 . . 119.(3) no
H221 C22 H222 . . 112.(5) no
H221 C22 H223 . . 111.(5) no
H222 C22 H223 . . 111.(5) no
N2 C23 H231 . . 103.(3) no
N2 C23 H232 . . 103.(4) no
N2 C23 H233 . . 102.(4) no
H231 C23 H232 . . 115.(5) no
H231 C23 H233 . . 116.(5) no
H232 C23 H233 . . 115.(5) no
N2 C24 H241 . . 107.(5) no
N2 C24 H242 . . 110.(4) no
N2 C24 H243 . . 99.(5) no
H241 C24 H242 . . 117.(6) no
H241 C24 H243 . . 113.(7) no
H242 C24 H243 . . 109.(6) no
Ow1 Li Ow2 . . 109.9(9) no
Ow1 Li Ow3 . . 105.7(9) no
Ow1 Li Ow4 . . 108.2(10) no
Ow2 Li Ow3 . . 110.5(10) no
Ow2 Li Ow4 . . 104.4(10) no
Ow3 Li Ow4 . . 118.0(10) no
Hw11 Ow1 Hw12 . . 102.0 no
Hw21 Ow2 Hw22 . . 122.9 no
Hw31 Ow3 Hw32 . . 102.4 no
Hw41 Ow4 Hw42 . . 125.7 no
Hw51 Ow5 Hw52 . . 142.4 no
Hw61 Ow6 Hw62 . . 113.1 no
Ow1 Hw11 Ow4 . 2_567 165.2 no
O6 Hw12 Ow1 1_556 . 164.8 no
O1 Hw21 Ow1 1_556 . 104.3 no
O1 Hw21 Ow2 1_556 . 114.0 no
Ow1 Hw21 Ow2 . . 130.1 no
O5 Hw22 Ow2 2_666 . 168.1 no
O12 Hw31 Ow3 2_666 . 72.3 no
O12 Hw31 Ow5 2_666 2_666 102.3 no
Ow3 Hw31 Ow5 . 2_666 151.7 no
Ow1 Hw32 Ow3 . . 102.0 no
Ow1 Hw41 Ow2 2_567 . 138.1 no
Ow1 Hw41 Ow4 2_567 . 72.3 no
Ow2 Hw41 Ow4 . . 97.6 no
Ow4 Hw42 Ow6 . . 167.3 no
O8 Hw51 Ow5 2_666 . 84.7 no
O8 Hw51 Ow5 2_666 . 135.0 no
Ow5 Hw51 Ow5 . 2_776 140.4 no
O8 Hw52 Ow3 2_666 2_666 97.7 no
O8 Hw52 Ow5 2_666 . 84.7 no
O8 Hw52 Ow6 2_666 1_655 108.8 no
Ow3 Hw52 Ow5 2_666 . 95.2 no
Ow3 Hw52 Ow6 2_666 1_655 117.5 no
Ow5 Hw52 Ow6 . 1_655 141.4 no
Ow3 Hw61 Ow4 . . 71.5 no
Ow3 Hw61 Ow6 . . 124.4 no
Ow3 Hw61 Ow6 . 2_566 107.4 no
Ow4 Hw61 Ow6 . . 98.6 no
Ow4 Hw61 Ow6 . 2_566 156.2 no
Ow6 Hw61 Ow6 . 2_566 101.1 no
Ow6 Hw62 Ow6 . 2_566 114.5 no

loop_
_geom_bond_atom_site_label_1
_geom_bond_site_symmetry_1
_geom_bond_atom_site_label_2
_geom_bond_site_symmetry_2
_geom_bond_distance
_geom_bond_publ_flag
V1 . O1 . 1.614(3) yes
V1 . O5 . 1.832(3) yes
V1 . O6 . 1.778(3) yes
V1 . O12 . 2.046(3) yes
V1 . O13 . 1.992(3) yes
V1 . O14 . 2.250(2) yes
V2 . O2 . 1.602(3) yes
V2 . O7 . 1.786(3) yes
V2 . O8 . 1.848(3) yes
V2 . O12 2_666 2.036(3) yes
V2 . O13 2_666 1.984(3) yes
V2 . O14 . 2.252(2) yes
V3 . O3 . 1.601(3) yes
V3 . O5 . 1.856(3) yes
V3 . O7 . 1.887(3) yes
V3 . O9 . 1.836(3) yes
V3 . O10 . 2.037(3) yes
V3 . O14 . 2.335(3) yes
V4 . O4 . 1.596(3) yes
V4 . O6 . 1.913(3) yes
V4 . O8 . 1.851(3) yes
V4 . O9 . 1.806(3) yes
V4 . O11 . 2.072(3) yes
V4 . O14 . 2.319(3) yes
V5 . O10 . 1.695(3) yes
V5 . O11 2_666 1.672(3) yes
V5 . O12 . 1.970(3) yes
V5 . O13 2_666 1.901(3) yes
V5 . O14 . 2.127(3) yes
V5 . O14 2_666 2.078(3) yes
C11 . N1 . 1.488(5) no
C11 . H111 . .97(5) no
C11 . H112 . .98(5) no
C11 . H113 . .87(5) no
C12 . N1 . 1.489(7) no
C12 . H121 . .92(4) no
C12 . H122 . .99(6) no
C12 . H123 . .80(6) no
C13 . N1 . 1.487(7) no
C13 . H131 . .98(5) no
C13 . H132 . .92(5) no
C13 . H133 . .79(6) no
C14 . N1 . 1.491(6) no
C14 . H141 . .87(6) no
C14 . H142 . 1.05(7) no
C14 . H143 . .95(5) no
C21 . N2 . 1.486(6) no
C21 . H211 . .93(8) no
C21 . H212 . .91(5) no
C21 . H213 . 1.04(6) no
C22 . N2 . 1.487(7) no
C22 . H221 . .98(5) no
C22 . H222 . .95(5) no
C22 . H223 . 1.01(6) no
C23 . N2 . 1.492(6) no
C23 . H231 . 1.04(6) no
C23 . H232 . .97(6) no
C23 . H233 . 1.20(9) no
C24 . N2 . 1.469(10) no
C24 . H241 . .94(8) no
C24 . H242 . .99(7) no
C24 . H243 . .88(7) no
Li . Ow1 . 2.03(2) yes
Li . Ow2 . 1.89(2) yes
Li . Ow3 . 2.04(2) yes
Li . Ow4 . 1.82(2) yes
Ow1 . Hw11 . 1.23 no
Ow1 . Hw12 . 0.83 no
Ow2 . Hw21 . 0.72 no
Ow2 . Hw22 . 1.08 no
Ow3 . Hw31 . 0.84 no
Ow3 . Hw32 . 1.00 no
Ow4 . Hw42 . 0.87 no
Ow4 . Hw41 . 0.90 no
Ow5 . Hw51 . 1.10 no
Ow5 . Hw52 . 1.03 no
Ow6 . Hw61 . 0.90 no
Ow6 . Hw62 . 0.79 no
Hw11 . Ow4 2_567 1.54 no
Hw12 . O6 1_556 1.99 no
Hw21 . O1 1_556 2.46 no
Hw21 . Ow1 . 2.70 no
Hw22 . O5 2_666 1.63 no
Hw31 . O12 2_666 2.88 no
Hw31 . Ow5 2_666 2.08 no
Hw32 . Ow1 . 2.88 no
Hw41 . Ow1 2_567 2.88 no
Hw41 . Ow2 . 2.68 no
Hw42 . Ow6 . 2.19 no
Hw51 . O8 2_666 2.58 no
Hw51 . Ow5 2_776 2.51 no
Hw52 . O8 2_666 2.61 no
Hw52 . Ow3 2_666 2.56 no
Hw52 . Ow6 1_655 2.90 no
Hw61 . Ow3 . 2.89 no
Hw61 . Ow4 . 2.78 no
Hw61 . Ow6 2_566 2.91 no
Hw62 . Ow6 2_566 2.80 no
